data_7244517
loop_
_publ_author_name
'Fedyanin, Ivan V.'

_publ_section_title
;
 Control of supramolecular chirality in co-crystals of achiral molecules
 via stacking interactions and hydrogen bonding
;
_journal_name_full CrystEngComm
_journal_paper_doi 10.1039/D2CE00081D
_journal_year 2022
_chemical_formula_moiety 'C5 H3 N3 O5, C12 H8'
_chemical_formula_sum 'C17 H11 N3 O5'
_chemical_formula_weight 337.29
_space_group_crystal_system monoclinic
_space_group_IT_number 4
_space_group_name_Hall 'P 2yb'
_space_group_name_H-M_alt 'P 1 21 1'
_atom_sites_solution_hydrogens mixed
_atom_sites_solution_primary dual
_audit_creation_method 'Modified SHELXL output'
_audit_update_record
;
2021-11-23 deposited with the CCDC.	2022-02-24 downloaded from the CCDC.
;
_cell_angle_alpha 90
_cell_angle_beta 91.907(2)
_cell_angle_gamma 90
_cell_formula_units_Z 4
_cell_length_a 7.9898(3)
_cell_length_b 7.0018(3)
_cell_length_c 25.9225(11)
_cell_measurement_reflns_used 4892
_cell_measurement_temperature 120(2)
_cell_measurement_theta_max 72.03
_cell_measurement_theta_min 3.41
_cell_volume 1449.38(10)
_computing_cell_refinement 'Bruker SAINT'
_computing_data_collection 'Bruker APEX2'
_computing_data_reduction 'Bruker SAINT'
_computing_molecular_graphics 'SHELXTL (Sheldrick, 2008)'
_computing_publication_material 'SHELXTL (Sheldrick, 2008)'
_computing_structure_refinement 'SHELXL (Sheldrick, 2015b)'
_computing_structure_solution 'SHELXT (Sheldrick, 2015a)'
_diffrn_ambient_temperature 120(2)
_diffrn_detector_type 'Bruker APEX II CCD area detector'
_diffrn_measured_fraction_theta_full 0.949
_diffrn_measured_fraction_theta_max 0.925
_diffrn_measurement_device_type 'Bruker APEX DUO diffractometer'
_diffrn_measurement_method '\o and \f scans'
_diffrn_radiation_type CuK\a
_diffrn_radiation_wavelength 1.54178
_diffrn_reflns_av_R_equivalents 0.0539
_diffrn_reflns_av_unetI/netI 0.0315
_diffrn_reflns_Laue_measured_fraction_full 0.949
_diffrn_reflns_Laue_measured_fraction_max 0.925
_diffrn_reflns_limit_h_max 9
_diffrn_reflns_limit_h_min -9
_diffrn_reflns_limit_k_max 8
_diffrn_reflns_limit_k_min -8
_diffrn_reflns_limit_l_max 29
_diffrn_reflns_limit_l_min -29
_diffrn_reflns_number 36677
_diffrn_reflns_point_group_measured_fraction_full 0.933
_diffrn_reflns_point_group_measured_fraction_max 0.903
_diffrn_reflns_theta_full 68.000
_diffrn_reflns_theta_max 72.319
_diffrn_reflns_theta_min 1.705
_exptl_absorpt_coefficient_mu 0.986
_exptl_absorpt_correction_T_max 0.864
_exptl_absorpt_correction_T_min 0.543
_exptl_absorpt_correction_type multi-scan
_exptl_absorpt_process_details TWINABS
_exptl_crystal_colour yellow
_exptl_crystal_density_diffrn 1.546
_exptl_crystal_description needle
_exptl_crystal_F_000 696
_exptl_crystal_size_max 0.450
_exptl_crystal_size_mid 0.180
_exptl_crystal_size_min 0.140
_refine_diff_density_max 0.198
_refine_diff_density_min -0.246
_refine_diff_density_rms 0.046
_refine_ls_abs_structure_details
;
 Flack x determined using 2335 quotients [(I+)-(I-)]/[(I+)+(I-)]
 (Parsons, Flack and Wagner, Acta Cryst. B69 (2013) 249-259).
;
_refine_ls_abs_structure_Flack 0.00(7)
_refine_ls_extinction_method none
_refine_ls_goodness_of_fit_ref 1.001
_refine_ls_hydrogen_treatment mixed
_refine_ls_matrix_type full
_refine_ls_number_parameters 460
_refine_ls_number_reflns 5376
_refine_ls_number_restraints 1
_refine_ls_restrained_S_all 1.001
_refine_ls_R_factor_all 0.0319
_refine_ls_R_factor_gt 0.0318
_refine_ls_shift/su_max 0.000
_refine_ls_shift/su_mean 0.000
_refine_ls_structure_factor_coef Fsqd
_refine_ls_weighting_details 'w=1/[\s^2^(Fo^2^)+(0.0550P)^2^+0.5000P] where P=(Fo^2^+2Fc^2^)/3'
_refine_ls_weighting_scheme calc
_refine_ls_wR_factor_gt 0.0885
_refine_ls_wR_factor_ref 0.0886
_reflns_Friedel_coverage 0.797
_reflns_Friedel_fraction_full 0.913
_reflns_Friedel_fraction_max 0.878
_reflns_number_gt 5351
_reflns_number_total 5376
_reflns_threshold_expression 'I > 2\s(I)'
_cod_data_source_file d2ce00081d2.cif
_cod_data_source_block 35dnp2o-acnft
_cod_original_sg_symbol_H-M 'P 21'
_cod_database_code 7244517
_publ_contact_name 'Fedyanin, Ivan V.'
_publ_contact_email octy@xrlab.ineos.ac.ru
_shelx_shelxl_version_number 2018/3
_shelx_space_group_comment
;
The symmetry employed for this shelxl refinement is uniquely defined
by the following loop, which should always be used as a source of
symmetry information in preference to the above space-group names.
They are only intended as comments.
;
_shelx_estimated_absorpt_t_min 0.665
_shelx_estimated_absorpt_t_max 0.874

loop_
_space_group_symop_operation_xyz
'x, y, z'
'-x, y+1/2, -z'

loop_
_atom_site_label
_atom_site_type_symbol
_atom_site_fract_x
_atom_site_fract_y
_atom_site_fract_z
_atom_site_U_iso_or_equiv
_atom_site_adp_type
_atom_site_occupancy
_atom_site_site_symmetry_order
_atom_site_calc_flag
_atom_site_refinement_flags_posn
_atom_site_refinement_flags_adp
_atom_site_refinement_flags_occupancy
_atom_site_disorder_assembly
_atom_site_disorder_group
O2 O 0.0428(4) 0.8707(4) 0.24829(10) 0.0264(6) Uani 1 1 d . . . . .
O3 O -0.2333(4) 0.9695(5) 0.19217(12) 0.0341(7) Uani 1 1 d . . . . .
O4 O -0.2021(4) 1.0641(4) 0.11353(11) 0.0297(6) Uani 1 1 d . . . . .
O5 O 0.3081(4) 0.9588(5) 0.02743(11) 0.0317(7) Uani 1 1 d . . . . .
O6 O 0.5173(4) 0.8233(5) 0.06829(11) 0.0297(7) Uani 1 1 d . . . . .
N1 N 0.2699(4) 0.8169(4) 0.20091(13) 0.0194(7) Uani 1 1 d . . . . .
H1 H 0.324(7) 0.783(8) 0.227(2) 0.032(13) Uiso 1 1 d . . . . .
N3 N -0.1474(4) 0.9933(5) 0.15404(13) 0.0216(7) Uani 1 1 d . . . . .
N5 N 0.3770(4) 0.8890(5) 0.06645(13) 0.0226(7) Uani 1 1 d . . . . .
C2 C 0.1051(5) 0.8748(5) 0.20563(15) 0.0190(7) Uani 1 1 d . . . . .
C3 C 0.0272(5) 0.9354(5) 0.15674(14) 0.0178(7) Uani 1 1 d . . . . .
C4 C 0.1135(5) 0.9417(5) 0.11233(14) 0.0195(8) Uani 1 1 d . . . . .
H4 H 0.060145 0.984459 0.081131 0.023 Uiso 1 1 calc R U . . .
C5 C 0.2798(5) 0.8851(5) 0.11309(15) 0.0186(7) Uani 1 1 d . . . . .
C6 C 0.3577(5) 0.8201(5) 0.15784(15) 0.0199(7) Uani 1 1 d . . . . .
H6 H 0.470941 0.778621 0.158162 0.024 Uiso 1 1 calc R U . . .
O2' O 0.5478(3) 0.6637(4) 0.25143(10) 0.0240(6) Uani 1 1 d . . . . .
O3' O 0.2759(4) 0.6028(5) 0.30975(11) 0.0317(7) Uani 1 1 d . . . . .
O4' O 0.3257(4) 0.4707(4) 0.38425(11) 0.0300(6) Uani 1 1 d . . . . .
O5' O 0.8486(4) 0.5629(5) 0.47302(11) 0.0350(7) Uani 1 1 d . . . . .
O6' O 1.0562(4) 0.6950(5) 0.43441(11) 0.0338(7) Uani 1 1 d . . . . .
N1' N 0.7851(4) 0.7146(5) 0.29999(12) 0.0200(7) Uani 1 1 d . . . . .
H1' H 0.826(7) 0.781(7) 0.2717(19) 0.030(12) Uiso 1 1 d . . . . .
N3' N 0.3719(4) 0.5552(5) 0.34563(13) 0.0225(7) Uani 1 1 d . . . . .
N5' N 0.9137(4) 0.6339(5) 0.43483(12) 0.0226(7) Uani 1 1 d . . . . .
C2' C 0.6172(5) 0.6611(5) 0.29477(15) 0.0189(7) Uani 1 1 d . . . . .
C3' C 0.5484(5) 0.6025(5) 0.34322(14) 0.0179(7) Uani 1 1 d . . . . .
C4' C 0.6424(5) 0.5904(5) 0.38791(14) 0.0184(7) Uani 1 1 d . . . . .
H4' H 0.593908 0.547684 0.418825 0.022 Uiso 1 1 calc R U . . .
C5' C 0.8099(5) 0.6412(5) 0.38757(14) 0.0194(7) Uani 1 1 d . . . . .
C6' C 0.8815(5) 0.7056(6) 0.34356(15) 0.0212(7) Uani 1 1 d . . . . .
H6' H 0.995829 0.742786 0.343747 0.025 Uiso 1 1 calc R U . . .
C1M C 0.2300(7) 0.3365(6) 0.19799(18) 0.0338(10) Uani 1 1 d . . . . .
H1M H 0.242760 0.307886 0.233722 0.041 Uiso 1 1 calc R U . . .
C2M C 0.3502(6) 0.3203(6) 0.16371(19) 0.0340(10) Uani 1 1 d . . . . .
H2M H 0.461117 0.276737 0.170978 0.041 Uiso 1 1 calc R U . . .
C3M C 0.2825(6) 0.3809(6) 0.11281(18) 0.0289(9) Uani 1 1 d . . . . .
C4M C 0.3461(6) 0.4022(6) 0.06402(19) 0.0337(10) Uani 1 1 d . . . . .
H4M H 0.458630 0.369152 0.057315 0.040 Uiso 1 1 calc R U . . .
C5M C 0.2368(6) 0.4752(6) 0.02445(16) 0.0333(10) Uani 1 1 d . . . . .
H5M H 0.279227 0.490664 -0.009105 0.040 Uiso 1 1 calc R U . . .
C6M C 0.0734(6) 0.5247(6) 0.03206(17) 0.0325(10) Uani 1 1 d . . . . .
H6M H 0.006251 0.575723 0.004437 0.039 Uiso 1 1 calc R U . . .
C7M C 0.0044(5) 0.4990(5) 0.08196(15) 0.0251(8) Uani 1 1 d . . . . .
C8M C 0.1152(5) 0.4306(5) 0.11943(15) 0.0218(8) Uani 1 1 d . . . . .
C9M C -0.1602(5) 0.5435(6) 0.09696(18) 0.0306(9) Uani 1 1 d . . . . .
H9M H -0.241009 0.590701 0.072441 0.037 Uiso 1 1 calc R U . . .
C10M C -0.2008(6) 0.5173(6) 0.14734(19) 0.0332(10) Uani 1 1 d . . . . .
H10M H -0.311754 0.545363 0.157007 0.040 Uiso 1 1 calc R U . . .
C11M C -0.0853(6) 0.4505(6) 0.18565(17) 0.0323(10) Uani 1 1 d . . . . .
H11M H -0.117833 0.436839 0.220372 0.039 Uiso 1 1 calc R U . . .
C12M C 0.0742(6) 0.4057(6) 0.17211(16) 0.0287(9) Uani 1 1 d . . . . .
C1N C 0.4092(7) 0.0760(7) 0.32004(18) 0.0375(11) Uani 1 1 d . . . . .
H1N H 0.299417 0.055506 0.305953 0.045 Uiso 1 1 calc R U . . .
C2N C 0.5418(7) 0.1360(6) 0.29377(18) 0.0364(10) Uani 1 1 d . . . . .
H2N H 0.540404 0.163459 0.257869 0.044 Uiso 1 1 calc R U . . .
C3N C 0.6879(6) 0.1525(6) 0.32868(16) 0.0290(9) Uani 1 1 d . . . . .
C4N C 0.8519(6) 0.1986(6) 0.32438(18) 0.0338(10) Uani 1 1 d . . . . .
H4N H 0.893258 0.232974 0.291721 0.041 Uiso 1 1 calc R U . . .
C5N C 0.9610(6) 0.1955(6) 0.3684(2) 0.0352(10) Uani 1 1 d . . . . .
H5N H 1.074805 0.231328 0.364878 0.042 Uiso 1 1 calc R U . . .
C6N C 0.9067(6) 0.1418(6) 0.41635(18) 0.0321(10) Uani 1 1 d . . . . .
H6N H 0.982767 0.140646 0.445311 0.039 Uiso 1 1 calc R U . . .
C7N C 0.7381(6) 0.0888(6) 0.42218(16) 0.0265(8) Uani 1 1 d . . . . .
C8N C 0.6337(5) 0.0989(5) 0.37799(16) 0.0237(8) Uani 1 1 d . . . . .
C9N C 0.6586(7) 0.0179(6) 0.46737(18) 0.0358(11) Uani 1 1 d . . . . .
H9N H 0.720434 0.006453 0.499154 0.043 Uiso 1 1 calc R U . . .
C10N C 0.4955(6) -0.0322(7) 0.46422(19) 0.0381(11) Uani 1 1 d . . . . .
H10N H 0.446142 -0.080049 0.494442 0.046 Uiso 1 1 calc R U . . .
C11N C 0.3919(6) -0.0177(7) 0.4180(2) 0.0375(10) Uani 1 1 d . . . . .
H11N H 0.276945 -0.052530 0.417812 0.045 Uiso 1 1 calc R U . . .
C12N C 0.4636(6) 0.0475(6) 0.37465(18) 0.0311(9) Uani 1 1 d . . . . .

loop_
_atom_site_aniso_label
_atom_site_aniso_U_11
_atom_site_aniso_U_22
_atom_site_aniso_U_33
_atom_site_aniso_U_23
_atom_site_aniso_U_13
_atom_site_aniso_U_12
O2 0.0206(14) 0.0371(16) 0.0218(14) 0.0019(11) 0.0056(10) 0.0012(13)
O3 0.0167(14) 0.0503(19) 0.0358(16) 0.0020(14) 0.0082(12) 0.0003(14)
O4 0.0226(14) 0.0344(16) 0.0316(15) 0.0011(12) -0.0075(11) 0.0039(14)
O5 0.0342(17) 0.0396(16) 0.0215(15) 0.0060(12) 0.0040(11) 0.0036(14)
O6 0.0210(15) 0.0368(16) 0.0318(16) -0.0018(12) 0.0091(12) 0.0029(13)
N1 0.0145(16) 0.0230(15) 0.0204(17) 0.0022(12) -0.0014(13) -0.0002(13)
N3 0.0156(16) 0.0181(15) 0.0309(17) -0.0040(13) -0.0005(12) 0.0013(13)
N5 0.0203(17) 0.0225(15) 0.0252(17) -0.0018(13) 0.0043(13) -0.0016(14)
C2 0.0138(19) 0.0199(18) 0.0235(19) 0.0009(14) 0.0020(13) -0.0036(15)
C3 0.0141(18) 0.0142(17) 0.0248(19) -0.0018(13) -0.0026(14) -0.0016(14)
C4 0.022(2) 0.0155(17) 0.0207(19) -0.0004(14) -0.0003(14) -0.0017(15)
C5 0.0157(17) 0.0179(16) 0.0222(18) 0.0010(13) 0.0012(14) -0.0025(16)
C6 0.0166(18) 0.0175(15) 0.0255(19) -0.0005(14) 0.0007(14) -0.0005(14)
O2' 0.0195(13) 0.0316(14) 0.0207(14) -0.0005(11) -0.0034(10) 0.0005(13)
O3' 0.0163(14) 0.0467(18) 0.0320(16) 0.0011(13) -0.0037(11) 0.0007(14)
O4' 0.0226(14) 0.0364(15) 0.0317(16) 0.0037(12) 0.0087(11) -0.0073(14)
O5' 0.0319(17) 0.0528(19) 0.0202(15) 0.0057(13) -0.0019(11) -0.0042(16)
O6' 0.0212(15) 0.0482(18) 0.0316(16) 0.0008(14) -0.0070(12) -0.0023(14)
N1' 0.0156(16) 0.0230(15) 0.0214(17) 0.0007(12) -0.0005(12) 0.0006(14)
N3' 0.0170(16) 0.0225(16) 0.0283(17) -0.0034(12) 0.0043(13) -0.0044(14)
N5' 0.0175(16) 0.0257(16) 0.0244(17) -0.0022(12) -0.0046(13) 0.0026(14)
C2' 0.0169(18) 0.0159(16) 0.0239(19) -0.0012(14) -0.0008(14) 0.0025(15)
C3' 0.0131(19) 0.0167(17) 0.0239(19) -0.0007(14) 0.0022(13) 0.0004(14)
C4' 0.0175(18) 0.0186(18) 0.0192(18) 0.0010(14) 0.0018(13) -0.0002(15)
C5' 0.0190(19) 0.0216(17) 0.0175(18) -0.0012(13) -0.0014(13) 0.0035(16)
C6' 0.0121(17) 0.0236(19) 0.0278(19) -0.0032(15) 0.0005(14) 0.0025(16)
C1M 0.047(3) 0.0222(18) 0.031(2) 0.0025(15) -0.014(2) -0.004(2)
C2M 0.029(2) 0.0222(18) 0.050(3) 0.0033(18) -0.015(2) -0.0040(17)
C3M 0.0223(19) 0.0207(18) 0.044(2) -0.0024(16) 0.0000(17) -0.0035(18)
C4M 0.028(2) 0.0230(19) 0.051(3) -0.0083(18) 0.017(2) -0.0070(17)
C5M 0.043(2) 0.029(2) 0.029(2) -0.0063(17) 0.0089(18) -0.003(2)
C6M 0.041(3) 0.029(2) 0.027(2) -0.0046(16) 0.0005(17) -0.0032(19)
C7M 0.029(2) 0.0168(17) 0.029(2) -0.0047(14) -0.0029(15) -0.0009(17)
C8M 0.019(2) 0.0152(17) 0.031(2) -0.0036(14) 0.0008(15) -0.0037(15)
C9M 0.023(2) 0.023(2) 0.045(2) -0.0077(17) -0.0058(19) -0.0010(17)
C10M 0.024(2) 0.0216(19) 0.055(3) -0.0055(18) 0.0131(19) 0.0002(16)
C11M 0.041(3) 0.023(2) 0.034(2) -0.0051(16) 0.0155(19) -0.006(2)
C12M 0.041(2) 0.0164(17) 0.028(2) -0.0007(14) -0.0053(17) -0.0087(18)
C1N 0.041(3) 0.030(2) 0.040(2) -0.010(2) -0.015(2) 0.013(2)
C2N 0.044(3) 0.035(2) 0.029(2) -0.0055(17) -0.0060(19) 0.020(2)
C3N 0.036(2) 0.0204(19) 0.030(2) -0.0007(16) 0.0007(17) 0.0074(18)
C4N 0.044(3) 0.024(2) 0.035(2) 0.0049(16) 0.015(2) 0.0101(19)
C5N 0.026(2) 0.022(2) 0.057(3) -0.0022(19) 0.004(2) -0.0011(18)
C6N 0.023(2) 0.028(2) 0.044(3) -0.0075(18) -0.0114(18) 0.0039(19)
C7N 0.031(2) 0.0182(18) 0.031(2) -0.0042(15) -0.0003(16) 0.0042(16)
C8N 0.021(2) 0.0153(18) 0.034(2) -0.0018(15) 0.0013(16) 0.0032(15)
C9N 0.049(3) 0.031(2) 0.028(2) -0.0023(17) 0.0051(19) 0.009(2)
C10N 0.050(3) 0.028(2) 0.037(2) -0.0013(17) 0.021(2) 0.005(2)
C11N 0.032(2) 0.027(2) 0.054(3) -0.008(2) 0.010(2) 0.002(2)
C12N 0.029(2) 0.024(2) 0.040(2) -0.0073(16) -0.0036(18) 0.0061(18)

loop_
_atom_type_symbol
_atom_type_description
_atom_type_scat_dispersion_real
_atom_type_scat_dispersion_imag
_atom_type_scat_source
C C 0.0181 0.0091 'International Tables Vol C Tables 4.2.6.8 and 6.1.1.4'
H H 0.0000 0.0000 'International Tables Vol C Tables 4.2.6.8 and 6.1.1.4'
N N 0.0311 0.0180 'International Tables Vol C Tables 4.2.6.8 and 6.1.1.4'
O O 0.0492 0.0322 'International Tables Vol C Tables 4.2.6.8 and 6.1.1.4'

loop_
_geom_angle_atom_site_label_1
_geom_angle_atom_site_label_2
_geom_angle_atom_site_label_3
_geom_angle
_geom_angle_site_symmetry_1
_geom_angle_site_symmetry_3
_geom_angle_publ_flag
C6 N1 C2 126.4(3) . . ?
C6 N1 H1 114(4) . . ?
C2 N1 H1 119(4) . . ?
O4 N3 O3 123.2(3) . . ?
O4 N3 C3 117.9(3) . . ?
O3 N3 C3 118.9(3) . . ?
O6 N5 O5 124.7(3) . . ?
O6 N5 C5 118.6(3) . . ?
O5 N5 C5 116.8(3) . . ?
O2 C2 N1 119.1(3) . . ?
O2 C2 C3 128.1(4) . . ?
N1 C2 C3 112.8(3) . . ?
C4 C3 N3 117.5(3) . . ?
C4 C3 C2 122.1(4) . . ?
N3 C3 C2 120.3(3) . . ?
C3 C4 C5 119.4(4) . . ?
C3 C4 H4 120.3 . . ?
C5 C4 H4 120.3 . . ?
C6 C5 C4 120.9(3) . . ?
C6 C5 N5 117.8(3) . . ?
C4 C5 N5 121.3(3) . . ?
N1 C6 C5 118.3(4) . . ?
N1 C6 H6 120.9 . . ?
C5 C6 H6 120.9 . . ?
C6' N1' C2' 126.1(3) . . ?
C6' N1' H1' 118(3) . . ?
C2' N1' H1' 115(3) . . ?
O4' N3' O3' 123.3(3) . . ?
O4' N3' C3' 117.6(3) . . ?
O3' N3' C3' 119.1(3) . . ?
O6' N5' O5' 124.5(3) . . ?
O6' N5' C5' 119.1(3) . . ?
O5' N5' C5' 116.3(3) . . ?
O2' C2' N1' 119.0(3) . . ?
O2' C2' C3' 128.4(4) . . ?
N1' C2' C3' 112.6(3) . . ?
C4' C3' C2' 122.8(3) . . ?
C4' C3' N3' 117.3(3) . . ?
C2' C3' N3' 120.0(3) . . ?
C3' C4' C5' 119.0(3) . . ?
C3' C4' H4' 120.5 . . ?
C5' C4' H4' 120.5 . . ?
C6' C5' C4' 121.4(3) . . ?
C6' C5' N5' 118.0(3) . . ?
C4' C5' N5' 120.6(3) . . ?
N1' C6' C5' 118.1(4) . . ?
N1' C6' H6' 121.0 . . ?
C5' C6' H6' 121.0 . . ?
C2M C1M C12M 109.9(4) . . ?
C2M C1M H1M 125.1 . . ?
C12M C1M H1M 125.1 . . ?
C1M C2M C3M 108.7(4) . . ?
C1M C2M H2M 125.6 . . ?
C3M C2M H2M 125.6 . . ?
C4M C3M C8M 117.8(4) . . ?
C4M C3M C2M 135.6(4) . . ?
C8M C3M C2M 106.6(4) . . ?
C3M C4M C5M 117.6(4) . . ?
C3M C4M H4M 121.2 . . ?
C5M C4M H4M 121.2 . . ?
C6M C5M C4M 123.5(4) . . ?
C6M C5M H5M 118.2 . . ?
C4M C5M H5M 118.2 . . ?
C5M C6M C7M 119.6(4) . . ?
C5M C6M H6M 120.2 . . ?
C7M C6M H6M 120.2 . . ?
C8M C7M C9M 117.6(4) . . ?
C8M C7M C6M 114.9(4) . . ?
C9M C7M C6M 127.4(4) . . ?
C7M C8M C3M 126.5(4) . . ?
C7M C8M C12M 123.7(4) . . ?
C3M C8M C12M 109.8(4) . . ?
C10M C9M C7M 118.9(4) . . ?
C10M C9M H9M 120.5 . . ?
C7M C9M H9M 120.5 . . ?
C9M C10M C11M 123.1(4) . . ?
C9M C10M H10M 118.5 . . ?
C11M C10M H10M 118.5 . . ?
C12M C11M C10M 119.2(4) . . ?
C12M C11M H11M 120.4 . . ?
C10M C11M H11M 120.4 . . ?
C11M C12M C8M 117.6(4) . . ?
C11M C12M C1M 137.4(4) . . ?
C8M C12M C1M 105.0(4) . . ?
C2N C1N C12N 108.4(4) . . ?
C2N C1N H1N 125.8 . . ?
C12N C1N H1N 125.8 . . ?
C1N C2N C3N 109.8(4) . . ?
C1N C2N H2N 125.1 . . ?
C3N C2N H2N 125.1 . . ?
C4N C3N C8N 117.6(4) . . ?
C4N C3N C2N 136.3(4) . . ?
C8N C3N C2N 106.1(4) . . ?
C3N C4N C5N 120.1(4) . . ?
C3N C4N H4N 119.9 . . ?
C5N C4N H4N 119.9 . . ?
C6N C5N C4N 121.7(4) . . ?
C6N C5N H5N 119.1 . . ?
C4N C5N H5N 119.1 . . ?
C5N C6N C7N 119.8(4) . . ?
C5N C6N H6N 120.1 . . ?
C7N C6N H6N 120.1 . . ?
C8N C7N C6N 116.4(4) . . ?
C8N C7N C9N 114.7(4) . . ?
C6N C7N C9N 128.8(4) . . ?
C7N C8N C12N 126.0(4) . . ?
C7N C8N C3N 124.3(4) . . ?
C12N C8N C3N 109.7(4) . . ?
C10N C9N C7N 119.5(5) . . ?
C10N C9N H9N 120.3 . . ?
C7N C9N H9N 120.3 . . ?
C9N C10N C11N 124.1(5) . . ?
C9N C10N H10N 117.9 . . ?
C11N C10N H10N 117.9 . . ?
C12N C11N C10N 117.8(5) . . ?
C12N C11N H11N 121.1 . . ?
C10N C11N H11N 121.1 . . ?
C11N C12N C8N 118.0(4) . . ?
C11N C12N C1N 135.9(5) . . ?
C8N C12N C1N 106.1(4) . . ?

loop_
_geom_bond_atom_site_label_1
_geom_bond_atom_site_label_2
_geom_bond_distance
_geom_bond_site_symmetry_2
_geom_bond_publ_flag
O2 C2 1.228(5) . ?
O3 N3 1.233(4) . ?
O4 N3 1.229(4) . ?
O5 N5 1.236(4) . ?
O6 N5 1.211(5) . ?
N1 C6 1.339(5) . ?
N1 C2 1.387(5) . ?
N1 H1 0.82(5) . ?
N3 C3 1.452(5) . ?
N5 C5 1.459(5) . ?
C2 C3 1.456(5) . ?
C3 C4 1.362(5) . ?
C4 C5 1.386(6) . ?
C4 H4 0.9500 . ?
C5 C6 1.376(5) . ?
C6 H6 0.9500 . ?
O2' C2' 1.236(5) . ?
O3' N3' 1.232(4) . ?
O4' N3' 1.230(4) . ?
O5' N5' 1.238(5) . ?
O6' N5' 1.217(5) . ?
N1' C6' 1.347(5) . ?
N1' C2' 1.395(5) . ?
N1' H1' 0.94(5) . ?
N3' C3' 1.452(5) . ?
N5' C5' 1.457(5) . ?
C2' C3' 1.447(5) . ?
C3' C4' 1.362(5) . ?
C4' C5' 1.384(5) . ?
C4' H4' 0.9500 . ?
C5' C6' 1.370(5) . ?
C6' H6' 0.9500 . ?
C1M C2M 1.335(7) . ?
C1M C12M 1.476(7) . ?
C1M H1M 0.9500 . ?
C2M C3M 1.472(6) . ?
C2M H2M 0.9500 . ?
C3M C4M 1.387(6) . ?
C3M C8M 1.397(6) . ?
C4M C5M 1.420(7) . ?
C4M H4M 0.9500 . ?
C5M C6M 1.372(7) . ?
C5M H5M 0.9500 . ?
C6M C7M 1.434(6) . ?
C6M H6M 0.9500 . ?
C7M C8M 1.379(5) . ?
C7M C9M 1.418(6) . ?
C8M C12M 1.426(6) . ?
C9M C10M 1.368(7) . ?
C9M H9M 0.9500 . ?
C10M C11M 1.413(7) . ?
C10M H10M 0.9500 . ?
C11M C12M 1.369(7) . ?
C11M H11M 0.9500 . ?
C1N C2N 1.345(8) . ?
C1N C12N 1.480(6) . ?
C1N H1N 0.9500 . ?
C2N C3N 1.458(7) . ?
C2N H2N 0.9500 . ?
C3N C4N 1.357(7) . ?
C3N C8N 1.414(6) . ?
C4N C5N 1.412(7) . ?
C4N H4N 0.9500 . ?
C5N C6N 1.384(7) . ?
C5N H5N 0.9500 . ?
C6N C7N 1.410(6) . ?
C6N H6N 0.9500 . ?
C7N C8N 1.396(6) . ?
C7N C9N 1.439(6) . ?
C8N C12N 1.406(6) . ?
C9N C10N 1.349(7) . ?
C9N H9N 0.9500 . ?
C10N C11N 1.437(7) . ?
C10N H10N 0.9500 . ?
C11N C12N 1.358(7) . ?
C11N H11N 0.9500 . ?

loop_
_geom_hbond_atom_site_label_D
_geom_hbond_atom_site_label_H
_geom_hbond_atom_site_label_A
_geom_hbond_distance_DH
_geom_hbond_distance_HA
_geom_hbond_distance_DA
_geom_hbond_angle_DHA
_geom_hbond_site_symmetry_A
_geom_hbond_publ_flag
N1 H1 O2' 0.82(5) 2.05(6) 2.757(4) 144(5) . yes
N1 H1 O3' 0.82(5) 2.54(5) 3.194(4) 138(5) . yes
N1' H1' O2 0.94(5) 1.96(5) 2.723(4) 138(4) 1_655 yes
N1' H1' O3 0.94(5) 2.48(5) 3.315(4) 148(4) 1_655 yes

loop_
_geom_torsion_atom_site_label_1
_geom_torsion_atom_site_label_2
_geom_torsion_atom_site_label_3
_geom_torsion_atom_site_label_4
_geom_torsion
_geom_torsion_site_symmetry_1
_geom_torsion_site_symmetry_2
_geom_torsion_site_symmetry_3
_geom_torsion_site_symmetry_4
_geom_torsion_publ_flag
C6 N1 C2 O2 -177.1(4) . . . . ?
C6 N1 C2 C3 2.7(5) . . . . ?
O4 N3 C3 C4 -7.9(5) . . . . ?
O3 N3 C3 C4 172.2(3) . . . . ?
O4 N3 C3 C2 171.7(3) . . . . ?
O3 N3 C3 C2 -8.3(5) . . . . ?
O2 C2 C3 C4 176.7(4) . . . . ?
N1 C2 C3 C4 -3.0(5) . . . . ?
O2 C2 C3 N3 -2.8(6) . . . . ?
N1 C2 C3 N3 177.5(3) . . . . ?
N3 C3 C4 C5 -179.1(3) . . . . ?
C2 C3 C4 C5 1.4(5) . . . . ?
C3 C4 C5 C6 1.0(5) . . . . ?
C3 C4 C5 N5 179.9(3) . . . . ?
O6 N5 C5 C6 4.9(5) . . . . ?
O5 N5 C5 C6 -175.7(3) . . . . ?
O6 N5 C5 C4 -174.0(3) . . . . ?
O5 N5 C5 C4 5.5(5) . . . . ?
C2 N1 C6 C5 -0.6(5) . . . . ?
C4 C5 C6 N1 -1.4(5) . . . . ?
N5 C5 C6 N1 179.7(3) . . . . ?
C6' N1' C2' O2' -174.6(4) . . . . ?
C6' N1' C2' C3' 3.6(5) . . . . ?
O2' C2' C3' C4' 174.1(4) . . . . ?
N1' C2' C3' C4' -3.9(5) . . . . ?
O2' C2' C3' N3' -6.4(6) . . . . ?
N1' C2' C3' N3' 175.6(3) . . . . ?
O4' N3' C3' C4' -14.6(5) . . . . ?
O3' N3' C3' C4' 164.4(4) . . . . ?
O4' N3' C3' C2' 165.9(3) . . . . ?
O3' N3' C3' C2' -15.1(5) . . . . ?
C2' C3' C4' C5' 1.9(5) . . . . ?
N3' C3' C4' C5' -177.6(3) . . . . ?
C3' C4' C5' C6' 0.9(5) . . . . ?
C3' C4' C5' N5' 178.7(3) . . . . ?
O6' N5' C5' C6' 4.2(5) . . . . ?
O5' N5' C5' C6' -175.2(4) . . . . ?
O6' N5' C5' C4' -173.6(3) . . . . ?
O5' N5' C5' C4' 6.9(5) . . . . ?
C2' N1' C6' C5' -1.2(6) . . . . ?
C4' C5' C6' N1' -1.3(6) . . . . ?
N5' C5' C6' N1' -179.2(3) . . . . ?
C12M C1M C2M C3M 0.9(5) . . . . ?
C1M C2M C3M C4M 177.1(5) . . . . ?
C1M C2M C3M C8M -0.9(5) . . . . ?
C8M C3M C4M C5M 0.7(6) . . . . ?
C2M C3M C4M C5M -177.1(5) . . . . ?
C3M C4M C5M C6M -0.1(6) . . . . ?
C4M C5M C6M C7M -1.4(6) . . . . ?
C5M C6M C7M C8M 2.3(6) . . . . ?
C5M C6M C7M C9M 179.3(4) . . . . ?
C9M C7M C8M C3M -179.2(4) . . . . ?
C6M C7M C8M C3M -1.8(6) . . . . ?
C9M C7M C8M C12M -1.1(5) . . . . ?
C6M C7M C8M C12M 176.2(4) . . . . ?
C4M C3M C8M C7M 0.3(6) . . . . ?
C2M C3M C8M C7M 178.7(4) . . . . ?
C4M C3M C8M C12M -178.0(4) . . . . ?
C2M C3M C8M C12M 0.4(4) . . . . ?
C8M C7M C9M C10M 0.2(5) . . . . ?
C6M C7M C9M C10M -176.8(4) . . . . ?
C7M C9M C10M C11M 1.0(6) . . . . ?
C9M C10M C11M C12M -1.3(6) . . . . ?
C10M C11M C12M C8M 0.4(6) . . . . ?
C10M C11M C12M C1M 179.0(4) . . . . ?
C7M C8M C12M C11M 0.8(6) . . . . ?
C3M C8M C12M C11M 179.2(4) . . . . ?
C7M C8M C12M C1M -178.2(4) . . . . ?
C3M C8M C12M C1M 0.1(4) . . . . ?
C2M C1M C12M C11M -179.4(5) . . . . ?
C2M C1M C12M C8M -0.7(5) . . . . ?
C12N C1N C2N C3N -0.6(5) . . . . ?
C1N C2N C3N C4N 177.5(5) . . . . ?
C1N C2N C3N C8N -0.2(5) . . . . ?
C8N C3N C4N C5N -1.2(6) . . . . ?
C2N C3N C4N C5N -178.7(5) . . . . ?
C3N C4N C5N C6N 1.6(7) . . . . ?
C4N C5N C6N C7N -0.2(7) . . . . ?
C5N C6N C7N C8N -1.5(6) . . . . ?
C5N C6N C7N C9N 175.9(4) . . . . ?
C6N C7N C8N C12N 177.9(4) . . . . ?
C9N C7N C8N C12N 0.2(6) . . . . ?
C6N C7N C8N C3N 1.9(6) . . . . ?
C9N C7N C8N C3N -175.8(4) . . . . ?
C4N C3N C8N C7N -0.6(6) . . . . ?
C2N C3N C8N C7N 177.6(4) . . . . ?
C4N C3N C8N C12N -177.1(4) . . . . ?
C2N C3N C8N C12N 1.1(5) . . . . ?
C8N C7N C9N C10N 0.1(6) . . . . ?
C6N C7N C9N C10N -177.3(4) . . . . ?
C7N C9N C10N C11N -0.7(7) . . . . ?
C9N C10N C11N C12N 1.2(7) . . . . ?
C10N C11N C12N C8N -0.9(6) . . . . ?
C10N C11N C12N C1N 176.6(5) . . . . ?
C7N C8N C12N C11N 0.2(6) . . . . ?
C3N C8N C12N C11N 176.7(4) . . . . ?
C7N C8N C12N C1N -177.9(4) . . . . ?
C3N C8N C12N C1N -1.4(4) . . . . ?
C2N C1N C12N C11N -176.3(5) . . . . ?
C2N C1N C12N C8N 1.3(5) . . . . ?
